data_4338632
loop_
_publ_author_name
'Lee, Pei-Ying'
'Liang, Lan-Chang'

_publ_section_title
;
 Synthesis and Structural Characterization of Five-Coordinate Aluminum
 Complexes Containing Diarylamido Diphosphine Ligands
;
_journal_coden_ASTM INOCAJ
_journal_issue 12
_journal_name_full 'Inorganic chemistry'
_journal_page_first 5480
_journal_page_last 5487
_journal_paper_doi 10.1021/ic802030d
_journal_volume 48
_journal_year 2009
_chemical_formula_moiety 'C28 H46 Al N P2'
_chemical_formula_sum 'C28 H46 Al N P2'
_chemical_formula_weight 485.58
_space_group_IT_number 2
_symmetry_cell_setting triclinic
_symmetry_space_group_name_Hall '-P 1'
_symmetry_space_group_name_H-M 'P -1'
_atom_sites_solution_hydrogens geom
_atom_sites_solution_primary direct
_atom_sites_solution_secondary difmap
_audit_creation_method SHELXL-97
_cell_angle_alpha 62.1130(10)
_cell_angle_beta 86.9810(10)
_cell_angle_gamma 87.6650(10)
_cell_formula_units_Z 4
_cell_length_a 9.19800(10)
_cell_length_b 18.7320(2)
_cell_length_c 19.0670(3)
_cell_measurement_reflns_used 47826
_cell_measurement_temperature 200(2)
_cell_measurement_theta_max 25.028
_cell_measurement_theta_min 2.037
_cell_volume 2899.17(7)
_computing_cell_refinement 'HKL Scalepack (Otwinowski & Minor 1997)'
_computing_data_collection 'Collect (Nonius BV, 1997-2000)'
_computing_data_reduction 'HKL Denzo and Scalepack'
_computing_molecular_graphics 'Ortep-3 for Windows (Farrugia, 1997)'
_computing_publication_material 'WinGX publication routines (Farrugia, 1999)'
_computing_structure_refinement 'SHELXL-97 (Sheldrick, 1997)'
_computing_structure_solution 'SHELXS-97 (Sheldrick, 1997)'
_diffrn_ambient_temperature 200(2)
_diffrn_detector_area_resol_mean 9
_diffrn_measured_fraction_theta_full 0.994
_diffrn_measured_fraction_theta_max 0.994
_diffrn_measurement_device_type KappaCCD
_diffrn_measurement_method 'CCD rotation images, thick slices'
_diffrn_radiation_monochromator graphite
_diffrn_radiation_source 'fine-focus sealed tube'
_diffrn_radiation_type MoK\a
_diffrn_radiation_wavelength 0.71073
_diffrn_reflns_av_R_equivalents 0.0933
_diffrn_reflns_av_sigmaI/netI 0.0583
_diffrn_reflns_limit_h_max 10
_diffrn_reflns_limit_h_min -10
_diffrn_reflns_limit_k_max 22
_diffrn_reflns_limit_k_min -22
_diffrn_reflns_limit_l_max 22
_diffrn_reflns_limit_l_min -22
_diffrn_reflns_number 40129
_diffrn_reflns_theta_full 25.07
_diffrn_reflns_theta_max 25.07
_diffrn_reflns_theta_min 2.09
_exptl_absorpt_coefficient_mu 0.196
_exptl_absorpt_correction_T_max 1.202
_exptl_absorpt_correction_T_min 0.8259
_exptl_absorpt_correction_type multi-scan
_exptl_absorpt_process_details
;
 ?
;
_exptl_crystal_colour colorless
_exptl_crystal_density_diffrn 1.112
_exptl_crystal_density_method 'not measured'
_exptl_crystal_description prism
_exptl_crystal_F_000 1056
_exptl_crystal_size_max 0.6
_exptl_crystal_size_mid 0.34
_exptl_crystal_size_min 0.24
_refine_diff_density_max 0.292
_refine_diff_density_min -0.412
_refine_diff_density_rms 0.087
_refine_ls_extinction_method none
_refine_ls_goodness_of_fit_ref 1.057
_refine_ls_hydrogen_treatment fixed
_refine_ls_matrix_type full
_refine_ls_number_parameters 577
_refine_ls_number_reflns 10229
_refine_ls_number_restraints 0
_refine_ls_restrained_S_all 1.057
_refine_ls_R_factor_all 0.0672
_refine_ls_R_factor_gt 0.0487
_refine_ls_shift/su_max 0.001
_refine_ls_shift/su_mean 0.000
_refine_ls_structure_factor_coef Fsqd
_refine_ls_weighting_details 'calc w=1/[\s^2^(Fo^2^)+(0.0478P)^2^+1.5680P] where P=(Fo^2^+2Fc^2^)/3'
_refine_ls_weighting_scheme calc
_refine_ls_wR_factor_gt 0.1167
_refine_ls_wR_factor_ref 0.1272
_reflns_number_gt 8060
_reflns_number_total 10229
_reflns_threshold_expression >2sigma(I)
_cod_data_source_file ic802030d_si_001.cif
_cod_data_source_block 3842_3b
_cod_original_cell_volume 2899.17(6)
_cod_database_code 4338632

loop_
_symmetry_equiv_pos_as_xyz
'x, y, z'
'-x, -y, -z'

loop_
_atom_site_label
_atom_site_type_symbol
_atom_site_fract_x
_atom_site_fract_y
_atom_site_fract_z
_atom_site_U_iso_or_equiv
_atom_site_adp_type
_atom_site_occupancy
_atom_site_symmetry_multiplicity
_atom_site_calc_flag
_atom_site_refinement_flags
P1 P 0.82846(7) 0.40150(4) 0.68179(4) 0.03362(16) Uani 1 1 d .
P2 P 0.83843(7) 0.08804(4) 0.82215(4) 0.03287(16) Uani 1 1 d .
P3 P 0.66882(7) 0.17725(4) 0.40604(3) 0.03235(15) Uani 1 1 d .
P4 P 0.69282(7) 0.32659(4) 0.10081(4) 0.03493(16) Uani 1 1 d .
Al1 Al 0.89439(7) 0.24493(4) 0.75188(4) 0.03240(17) Uani 1 1 d .
Al2 Al 0.62217(8) 0.25094(4) 0.25304(4) 0.03173(17) Uani 1 1 d .
N1 N 0.6846(2) 0.24498(10) 0.75374(11) 0.0309(4) Uani 1 1 d .
N2 N 0.8330(2) 0.25127(11) 0.25335(10) 0.0312(4) Uani 1 1 d .
C1 C 0.7809(3) 0.45250(15) 0.57534(15) 0.0415(6) Uani 1 1 d .
H1 H 0.8724 0.4682 0.5461 0.050 Uiso 1 1 d R
C2 C 0.7136(3) 0.39182(17) 0.55490(17) 0.0546(8) Uani 1 1 d .
H2A H 0.6908 0.4186 0.4997 0.066 Uiso 1 1 d R
H2B H 0.6260 0.3716 0.5868 0.066 Uiso 1 1 d R
H2C H 0.7803 0.3476 0.5647 0.066 Uiso 1 1 d R
C3 C 0.6832(3) 0.52735(16) 0.55021(17) 0.0586(8) Uani 1 1 d .
H3A H 0.6644 0.5504 0.4947 0.070 Uiso 1 1 d R
H3B H 0.7297 0.5665 0.5602 0.070 Uiso 1 1 d R
H3C H 0.5930 0.5119 0.5807 0.070 Uiso 1 1 d R
C4 C 0.9102(3) 0.48289(15) 0.69531(16) 0.0444(6) Uani 1 1 d .
H4 H 0.8449 0.5287 0.6732 0.053 Uiso 1 1 d R
C5 C 1.0567(3) 0.50664(19) 0.6493(2) 0.0643(9) Uani 1 1 d .
H5A H 1.0984 0.5489 0.6563 0.077 Uiso 1 1 d R
H5B H 1.0424 0.5251 0.5939 0.077 Uiso 1 1 d R
H5C H 1.1212 0.4603 0.6690 0.077 Uiso 1 1 d R
C6 C 0.9275(4) 0.45948(18) 0.78280(18) 0.0579(8) Uani 1 1 d .
H6A H 0.9690 0.5036 0.7868 0.069 Uiso 1 1 d R
H6B H 0.9917 0.4132 0.8051 0.069 Uiso 1 1 d R
H6C H 0.8351 0.4465 0.8112 0.069 Uiso 1 1 d R
C7 C 0.6529(3) 0.38291(14) 0.73433(14) 0.0347(5) Uani 1 1 d .
C8 C 0.5697(3) 0.44103(15) 0.74590(16) 0.0459(7) Uani 1 1 d .
H8 H 0.6046 0.4950 0.7253 0.055 Uiso 1 1 d R
C9 C 0.4361(3) 0.42270(16) 0.78572(17) 0.0496(7) Uani 1 1 d .
H9 H 0.3781 0.4628 0.7929 0.060 Uiso 1 1 d R
C10 C 0.3854(3) 0.34470(16) 0.81657(16) 0.0436(6) Uani 1 1 d .
H10 H 0.2928 0.3318 0.8450 0.052 Uiso 1 1 d R
C11 C 0.4659(3) 0.28651(15) 0.80689(14) 0.0368(6) Uani 1 1 d .
H11 H 0.4291 0.2327 0.8298 0.044 Uiso 1 1 d R
C12 C 0.6003(2) 0.30382(13) 0.76469(13) 0.0318(5) Uani 1 1 d .
C13 C 0.6098(3) 0.18632(13) 0.74382(13) 0.0320(5) Uani 1 1 d .
C14 C 0.4787(3) 0.20421(15) 0.70399(14) 0.0366(6) Uani 1 1 d .
H14 H 0.4363 0.2576 0.6837 0.044 Uiso 1 1 d R
C15 C 0.4084(3) 0.14626(16) 0.69382(16) 0.0434(6) Uani 1 1 d .
H15 H 0.3179 0.1593 0.6672 0.052 Uiso 1 1 d R
C16 C 0.4656(3) 0.06931(16) 0.72097(17) 0.0495(7) Uani 1 1 d .
H16 H 0.4167 0.0293 0.7135 0.059 Uiso 1 1 d R
C17 C 0.5958(3) 0.05059(15) 0.75907(16) 0.0448(6) Uani 1 1 d .
H17 H 0.6360 -0.0031 0.7783 0.054 Uiso 1 1 d R
C18 C 0.6684(3) 0.10775(14) 0.77152(14) 0.0341(5) Uani 1 1 d .
C19 C 0.7796(3) 0.03705(15) 0.92908(14) 0.0406(6) Uani 1 1 d .
H19 H 0.8668 0.0160 0.9581 0.049 Uiso 1 1 d R
C20 C 0.7066(3) 0.09852(17) 0.95133(16) 0.0525(7) Uani 1 1 d .
H20A H 0.6766 0.0718 1.0065 0.063 Uiso 1 1 d R
H20B H 0.6230 0.1222 0.9197 0.063 Uiso 1 1 d R
H20C H 0.7740 0.1401 0.9420 0.063 Uiso 1 1 d R
C21 C 0.6828(3) -0.03587(16) 0.95416(17) 0.0547(7) Uani 1 1 d .
H21A H 0.6577 -0.0587 1.0099 0.066 Uiso 1 1 d R
H21B H 0.7338 -0.0758 0.9436 0.066 Uiso 1 1 d R
H21C H 0.5957 -0.0189 0.9245 0.066 Uiso 1 1 d R
C22 C 0.9308(3) 0.00571(15) 0.80781(16) 0.0428(6) Uani 1 1 d .
H22 H 0.8642 -0.0383 0.8276 0.051 Uiso 1 1 d R
C23 C 1.0699(3) -0.02163(19) 0.8533(2) 0.0641(9) Uani 1 1 d .
H23A H 1.1164 -0.0642 0.8455 0.077 Uiso 1 1 d R
H23B H 1.0460 -0.0409 0.9088 0.077 Uiso 1 1 d R
H23C H 1.1347 0.0230 0.8351 0.077 Uiso 1 1 d R
C24 C 0.9610(4) 0.02944(18) 0.72046(18) 0.0603(8) Uani 1 1 d .
H24A H 1.0079 -0.0149 0.7157 0.072 Uiso 1 1 d R
H24B H 1.0234 0.0753 0.6973 0.072 Uiso 1 1 d R
H24C H 0.8710 0.0431 0.6933 0.072 Uiso 1 1 d R
C25 C 1.0169(3) 0.24032(15) 0.66504(15) 0.0433(6) Uani 1 1 d .
H25A H 1.0786 0.1929 0.6866 0.052 Uiso 1 1 d R
H25B H 0.9548 0.2380 0.6271 0.052 Uiso 1 1 d R
C26 C 1.1163(3) 0.31193(16) 0.61672(17) 0.0499(7) Uani 1 1 d .
H26A H 1.1697 0.3035 0.5764 0.060 Uiso 1 1 d R
H26B H 1.1832 0.3159 0.6517 0.060 Uiso 1 1 d R
H26C H 1.0594 0.3610 0.5922 0.060 Uiso 1 1 d R
C27 C 1.0024(3) 0.24986(15) 0.83643(16) 0.0453(6) Uani 1 1 d .
H27A H 1.0638 0.2962 0.8131 0.054 Uiso 1 1 d R
H27B H 0.9346 0.2544 0.8742 0.054 Uiso 1 1 d R
C28 C 1.1016(3) 0.17753(17) 0.88558(18) 0.0569(8) Uani 1 1 d .
H28A H 1.1489 0.1859 0.9248 0.068 Uiso 1 1 d R
H28B H 1.1736 0.1714 0.8504 0.068 Uiso 1 1 d R
H28C H 1.0444 0.1296 0.9115 0.068 Uiso 1 1 d R
C29 C 0.5659(3) 0.18994(16) 0.48584(15) 0.0416(6) Uani 1 1 d .
H29 H 0.6209 0.1626 0.5330 0.050 Uiso 1 1 d R
C30 C 0.5426(3) 0.27828(17) 0.46649(18) 0.0554(7) Uani 1 1 d .
H30A H 0.4896 0.2814 0.5098 0.067 Uiso 1 1 d R
H30B H 0.4882 0.3056 0.4192 0.067 Uiso 1 1 d R
H30C H 0.6353 0.3033 0.4582 0.067 Uiso 1 1 d R
C31 C 0.4195(3) 0.14806(18) 0.50116(18) 0.0553(8) Uani 1 1 d .
H31A H 0.3643 0.1537 0.5426 0.066 Uiso 1 1 d R
H31B H 0.4367 0.0918 0.5169 0.066 Uiso 1 1 d R
H31C H 0.3660 0.1723 0.4534 0.066 Uiso 1 1 d R
C32 C 0.7205(3) 0.06816(14) 0.45397(14) 0.0396(6) Uani 1 1 d .
H32 H 0.6313 0.0389 0.4695 0.047 Uiso 1 1 d R
C33 C 0.8034(3) 0.04820(16) 0.39390(16) 0.0492(7) Uani 1 1 d .
H33A H 0.8291 -0.0082 0.4185 0.059 Uiso 1 1 d R
H33B H 0.8904 0.0795 0.3765 0.059 Uiso 1 1 d R
H33C H 0.7452 0.0612 0.3490 0.059 Uiso 1 1 d R
C34 C 0.8053(3) 0.03834(17) 0.52950(16) 0.0572(8) Uani 1 1 d .
H34A H 0.8273 -0.0184 0.5510 0.069 Uiso 1 1 d R
H34B H 0.7490 0.0481 0.5680 0.069 Uiso 1 1 d R
H34C H 0.8944 0.0676 0.5163 0.069 Uiso 1 1 d R
C35 C 0.8410(3) 0.22745(14) 0.39051(14) 0.0357(5) Uani 1 1 d .
C36 C 0.9107(3) 0.23597(17) 0.44968(16) 0.0481(7) Uani 1 1 d .
H36 H 0.8648 0.2157 0.5017 0.058 Uiso 1 1 d R
C37 C 1.0421(3) 0.27352(18) 0.43456(17) 0.0521(7) Uani 1 1 d .
H37 H 1.0897 0.2775 0.4761 0.062 Uiso 1 1 d R
C38 C 1.1049(3) 0.30485(16) 0.35855(17) 0.0455(7) Uani 1 1 d .
H38 H 1.1969 0.3312 0.3476 0.055 Uiso 1 1 d R
C39 C 1.0375(3) 0.29862(14) 0.29879(15) 0.0383(6) Uani 1 1 d .
H39 H 1.0827 0.3224 0.2465 0.046 Uiso 1 1 d R
C40 C 0.9041(3) 0.25839(13) 0.31361(14) 0.0334(5) Uani 1 1 d .
C41 C 0.9207(3) 0.24504(13) 0.19350(14) 0.0330(5) Uani 1 1 d .
C42 C 1.0558(3) 0.20408(14) 0.20846(16) 0.0389(6) Uani 1 1 d .
H42 H 1.0896 0.1791 0.2617 0.047 Uiso 1 1 d R
C43 C 1.1388(3) 0.19905(16) 0.14863(18) 0.0471(7) Uani 1 1 d .
H43 H 1.2312 0.1710 0.1601 0.057 Uiso 1 1 d R
C44 C 1.0911(3) 0.23300(18) 0.07222(18) 0.0531(7) Uani 1 1 d .
H44 H 1.1514 0.2299 0.0310 0.064 Uiso 1 1 d R
C45 C 0.9571(3) 0.27129(17) 0.05618(16) 0.0494(7) Uani 1 1 d .
H45 H 0.9226 0.2943 0.0032 0.059 Uiso 1 1 d R
C46 C 0.8705(3) 0.27812(14) 0.11580(14) 0.0368(6) Uani 1 1 d .
C47 C 0.7315(3) 0.43574(14) 0.05672(15) 0.0428(6) Uani 1 1 d .
H47 H 0.6388 0.4634 0.0449 0.051 Uiso 1 1 d R
C48 C 0.8054(3) 0.45311(16) 0.11643(16) 0.0527(7) Uani 1 1 d .
H48A H 0.8251 0.5097 0.0937 0.063 Uiso 1 1 d R
H48B H 0.8952 0.4226 0.1307 0.063 Uiso 1 1 d R
H48C H 0.7425 0.4374 0.1628 0.063 Uiso 1 1 d R
C49 C 0.8177(4) 0.47128(18) -0.02245(16) 0.0590(8) Uani 1 1 d .
H49A H 0.8329 0.5279 -0.0415 0.071 Uiso 1 1 d R
H49B H 0.7646 0.4638 -0.0603 0.071 Uiso 1 1 d R
H49C H 0.9101 0.4435 -0.0150 0.071 Uiso 1 1 d R
C50 C 0.6137(3) 0.31571(16) 0.01904(15) 0.0467(7) Uani 1 1 d .
H50 H 0.6766 0.3432 -0.0272 0.056 Uiso 1 1 d R
C51 C 0.4640(4) 0.3570(2) 0.00240(19) 0.0666(9) Uani 1 1 d .
H51A H 0.4223 0.3516 -0.0400 0.080 Uiso 1 1 d R
H51B H 0.4739 0.4132 -0.0127 0.080 Uiso 1 1 d R
H51C H 0.4017 0.3323 0.0492 0.080 Uiso 1 1 d R
C52 C 0.6024(4) 0.22808(18) 0.03645(18) 0.0617(8) Uani 1 1 d .
H52A H 0.5614 0.2257 -0.0076 0.074 Uiso 1 1 d R
H52B H 0.5406 0.2004 0.0831 0.074 Uiso 1 1 d R
H52C H 0.6973 0.2029 0.0456 0.074 Uiso 1 1 d R
C53 C 0.4970(3) 0.33591(15) 0.26105(15) 0.0393(6) Uani 1 1 d .
H53A H 0.4318 0.3113 0.3068 0.047 Uiso 1 1 d R
H53B H 0.5573 0.3735 0.2666 0.047 Uiso 1 1 d R
C54 C 0.4002(3) 0.38729(17) 0.19164(16) 0.0507(7) Uani 1 1 d .
H54A H 0.3454 0.4260 0.2025 0.061 Uiso 1 1 d R
H54B H 0.3346 0.3529 0.1844 0.061 Uiso 1 1 d R
H54C H 0.4600 0.4152 0.1442 0.061 Uiso 1 1 d R
C55 C 0.5161(3) 0.16516(15) 0.24489(15) 0.0420(6) Uani 1 1 d .
H55A H 0.4575 0.1892 0.1990 0.050 Uiso 1 1 d R
H55B H 0.5849 0.1277 0.2400 0.050 Uiso 1 1 d R
C56 C 0.4125(3) 0.11327(17) 0.31441(16) 0.0509(7) Uani 1 1 d .
H56A H 0.3679 0.0742 0.3037 0.061 Uiso 1 1 d R
H56B H 0.3386 0.1476 0.3210 0.061 Uiso 1 1 d R
H56C H 0.4661 0.0861 0.3620 0.061 Uiso 1 1 d R

loop_
_atom_site_aniso_label
_atom_site_aniso_U_11
_atom_site_aniso_U_22
_atom_site_aniso_U_33
_atom_site_aniso_U_23
_atom_site_aniso_U_13
_atom_site_aniso_U_12
P1 0.0372(4) 0.0293(3) 0.0351(3) -0.0153(3) -0.0016(3) -0.0036(3)
P2 0.0354(3) 0.0293(3) 0.0343(3) -0.0154(3) -0.0011(3) 0.0015(3)
P3 0.0339(3) 0.0345(3) 0.0296(3) -0.0157(3) -0.0004(3) -0.0042(3)
P4 0.0402(4) 0.0349(3) 0.0294(3) -0.0151(3) -0.0020(3) 0.0043(3)
Al1 0.0287(4) 0.0353(4) 0.0333(4) -0.0160(3) -0.0021(3) -0.0012(3)
Al2 0.0299(4) 0.0312(4) 0.0350(4) -0.0160(3) -0.0022(3) -0.0012(3)
N1 0.0311(11) 0.0278(10) 0.0367(11) -0.0173(9) -0.0022(8) -0.0013(8)
N2 0.0296(10) 0.0350(10) 0.0294(10) -0.0155(9) -0.0015(8) -0.0009(8)
C1 0.0443(15) 0.0401(14) 0.0358(14) -0.0136(12) -0.0011(11) -0.0075(11)
C2 0.067(2) 0.0527(17) 0.0435(16) -0.0196(14) -0.0172(14) -0.0060(14)
C3 0.069(2) 0.0433(16) 0.0477(17) -0.0071(14) -0.0105(15) 0.0025(14)
C4 0.0498(16) 0.0352(13) 0.0519(16) -0.0227(13) -0.0048(13) -0.0063(12)
C5 0.060(2) 0.065(2) 0.079(2) -0.0422(18) 0.0075(17) -0.0261(16)
C6 0.072(2) 0.0532(17) 0.0640(19) -0.0391(16) -0.0107(16) -0.0059(15)
C7 0.0371(14) 0.0319(12) 0.0367(13) -0.0173(11) -0.0021(11) 0.0000(10)
C8 0.0536(17) 0.0359(14) 0.0537(17) -0.0255(13) -0.0005(13) -0.0009(12)
C9 0.0518(17) 0.0477(16) 0.0612(18) -0.0367(15) 0.0061(14) 0.0068(13)
C10 0.0354(14) 0.0537(16) 0.0495(16) -0.0312(14) 0.0026(12) 0.0004(12)
C11 0.0341(14) 0.0372(13) 0.0424(14) -0.0213(12) 0.0008(11) -0.0041(11)
C12 0.0338(13) 0.0324(12) 0.0316(12) -0.0167(10) -0.0056(10) 0.0024(10)
C13 0.0327(13) 0.0316(12) 0.0336(13) -0.0167(10) 0.0021(10) -0.0050(10)
C14 0.0341(13) 0.0363(13) 0.0424(14) -0.0207(11) -0.0044(11) 0.0015(10)
C15 0.0349(14) 0.0533(16) 0.0523(16) -0.0325(14) -0.0065(12) -0.0027(12)
C16 0.0494(17) 0.0463(16) 0.0654(19) -0.0354(15) -0.0083(14) -0.0082(13)
C17 0.0513(17) 0.0329(13) 0.0542(17) -0.0231(12) -0.0070(13) 0.0001(12)
C18 0.0356(13) 0.0330(13) 0.0373(13) -0.0195(11) -0.0007(10) -0.0023(10)
C19 0.0393(14) 0.0401(14) 0.0363(14) -0.0130(11) -0.0002(11) 0.0030(11)
C20 0.0580(18) 0.0530(17) 0.0444(16) -0.0222(14) 0.0112(13) 0.0000(14)
C21 0.0577(18) 0.0425(15) 0.0491(17) -0.0099(13) 0.0072(14) -0.0032(13)
C22 0.0474(16) 0.0347(13) 0.0493(16) -0.0227(12) 0.0007(12) 0.0035(11)
C23 0.0556(19) 0.0615(19) 0.078(2) -0.0358(17) -0.0073(16) 0.0225(15)
C24 0.078(2) 0.0528(17) 0.0617(19) -0.0379(16) 0.0096(16) 0.0059(16)
C25 0.0400(15) 0.0425(14) 0.0443(15) -0.0183(12) 0.0048(12) -0.0007(11)
C26 0.0437(16) 0.0491(16) 0.0507(16) -0.0193(14) 0.0117(13) -0.0035(13)
C27 0.0477(16) 0.0394(14) 0.0455(15) -0.0159(12) -0.0099(12) -0.0042(12)
C28 0.0566(18) 0.0517(17) 0.0573(18) -0.0187(14) -0.0251(15) -0.0038(14)
C29 0.0441(15) 0.0503(15) 0.0350(14) -0.0240(12) 0.0014(11) -0.0032(12)
C30 0.066(2) 0.0605(18) 0.0539(18) -0.0391(15) 0.0060(15) -0.0043(15)
C31 0.0481(17) 0.070(2) 0.0591(18) -0.0405(16) 0.0188(14) -0.0146(14)
C32 0.0371(14) 0.0365(13) 0.0382(14) -0.0117(11) -0.0005(11) -0.0020(11)
C33 0.0516(17) 0.0401(15) 0.0507(16) -0.0178(13) -0.0007(13) 0.0084(12)
C34 0.063(2) 0.0506(17) 0.0406(16) -0.0065(13) -0.0072(14) 0.0026(14)
C35 0.0356(13) 0.0394(13) 0.0342(13) -0.0185(11) -0.0022(10) -0.0057(11)
C36 0.0492(17) 0.0607(17) 0.0404(15) -0.0277(14) -0.0025(12) -0.0102(13)
C37 0.0488(17) 0.0676(19) 0.0530(17) -0.0376(15) -0.0101(14) -0.0103(14)
C38 0.0345(14) 0.0502(16) 0.0633(18) -0.0356(14) -0.0019(13) -0.0082(12)
C39 0.0342(14) 0.0403(14) 0.0454(15) -0.0240(12) 0.0036(11) -0.0081(11)
C40 0.0330(13) 0.0322(12) 0.0376(13) -0.0182(11) -0.0043(10) 0.0004(10)
C41 0.0334(13) 0.0310(12) 0.0371(13) -0.0181(11) 0.0011(10) -0.0026(10)
C42 0.0343(14) 0.0391(14) 0.0480(15) -0.0243(12) -0.0047(11) 0.0032(11)
C43 0.0363(15) 0.0463(15) 0.0689(19) -0.0360(15) 0.0008(13) 0.0045(12)
C44 0.0514(18) 0.0624(18) 0.0594(19) -0.0415(16) 0.0095(14) 0.0034(14)
C45 0.0552(18) 0.0564(17) 0.0407(15) -0.0272(14) 0.0021(13) 0.0061(14)
C46 0.0385(14) 0.0377(13) 0.0368(14) -0.0203(11) 0.0025(11) 0.0038(11)
C47 0.0447(15) 0.0358(14) 0.0414(15) -0.0132(12) 0.0030(12) 0.0013(11)
C48 0.068(2) 0.0390(15) 0.0504(17) -0.0212(13) 0.0145(14) -0.0145(13)
C49 0.070(2) 0.0530(17) 0.0376(16) -0.0074(14) 0.0038(14) -0.0079(15)
C50 0.0569(17) 0.0540(16) 0.0328(14) -0.0234(13) -0.0061(12) 0.0079(13)
C51 0.075(2) 0.073(2) 0.064(2) -0.0408(18) -0.0344(17) 0.0220(17)
C52 0.080(2) 0.068(2) 0.0572(19) -0.0454(17) -0.0201(16) 0.0121(17)
C53 0.0360(14) 0.0398(14) 0.0394(14) -0.0167(12) 0.0016(11) 0.0021(11)
C54 0.0443(16) 0.0536(16) 0.0444(16) -0.0164(13) 0.0025(12) 0.0140(13)
C55 0.0468(16) 0.0407(14) 0.0383(14) -0.0172(12) -0.0078(12) -0.0062(12)
C56 0.0518(17) 0.0540(17) 0.0489(16) -0.0240(14) -0.0039(13) -0.0189(13)

loop_
_atom_type_symbol
_atom_type_description
_atom_type_scat_dispersion_real
_atom_type_scat_dispersion_imag
_atom_type_scat_source
C C 0.0033 0.0016 'International Tables Vol C Tables 4.2.6.8 and 6.1.1.4'
H H 0.0000 0.0000 'International Tables Vol C Tables 4.2.6.8 and 6.1.1.4'
Al Al 0.0645 0.0514 'International Tables Vol C Tables 4.2.6.8 and 6.1.1.4'
N N 0.0061 0.0033 'International Tables Vol C Tables 4.2.6.8 and 6.1.1.4'
P P 0.1023 0.0942 'International Tables Vol C Tables 4.2.6.8 and 6.1.1.4'

loop_
_geom_angle_atom_site_label_1
_geom_angle_atom_site_label_2
_geom_angle_atom_site_label_3
_geom_angle
C7 P1 C4 105.67(12)
C7 P1 C1 103.52(12)
C4 P1 C1 103.60(12)
C7 P1 Al1 91.30(8)
C4 P1 Al1 128.55(9)
C1 P1 Al1 119.31(8)
C18 P2 C22 105.43(11)
C18 P2 C19 103.33(11)
C22 P2 C19 103.28(11)
C18 P2 Al1 90.95(8)
C22 P2 Al1 129.52(9)
C19 P2 Al1 119.11(8)
C35 P3 C29 106.76(11)
C35 P3 C32 103.70(11)
C29 P3 C32 103.80(12)
C35 P3 Al2 91.87(8)
C29 P3 Al2 127.86(9)
C32 P3 Al2 118.64(8)
C46 P4 C50 106.45(12)
C46 P4 C47 104.33(12)
C50 P4 C47 104.11(12)
C46 P4 Al2 92.40(8)
C50 P4 Al2 128.38(10)
C47 P4 Al2 117.27(9)
N1 Al1 C27 122.10(11)
N1 Al1 C25 122.50(10)
C27 Al1 C25 115.39(12)
N1 Al1 P1 77.83(6)
C27 Al1 P1 93.68(8)
C25 Al1 P1 99.08(8)
N1 Al1 P2 77.79(6)
C27 Al1 P2 99.59(8)
C25 Al1 P2 93.60(8)
P1 Al1 P2 155.61(3)
N2 Al2 C55 122.21(10)
N2 Al2 C53 122.63(10)
C55 Al2 C53 115.17(12)
N2 Al2 P4 77.94(6)
C55 Al2 P4 93.71(8)
C53 Al2 P4 99.27(8)
N2 Al2 P3 78.30(6)
C55 Al2 P3 99.63(8)
C53 Al2 P3 92.78(8)
P4 Al2 P3 156.23(4)
C13 N1 C12 117.53(18)
C13 N1 Al1 121.14(15)
C12 N1 Al1 121.33(14)
C41 N2 C40 117.59(19)
C41 N2 Al2 121.49(15)
C40 N2 Al2 120.92(15)
C3 C1 C2 110.4(2)
C3 C1 P1 115.20(19)
C2 C1 P1 109.59(17)
C3 C1 H1 108.6
C2 C1 H1 107.6
P1 C1 H1 105.1
C1 C2 H2A 108.8
C1 C2 H2B 109.2
H2A C2 H2B 109.5
C1 C2 H2C 110.5
H2A C2 H2C 109.3
H2B C2 H2C 109.4
C1 C3 H3A 110.3
C1 C3 H3B 109.6
H3A C3 H3B 109.4
C1 C3 H3C 108.6
H3A C3 H3C 109.5
H3B C3 H3C 109.4
C5 C4 C6 110.7(2)
C5 C4 P1 110.06(19)
C6 C4 P1 112.45(18)
C5 C4 H4 108.4
C6 C4 H4 108.2
P1 C4 H4 106.8
C4 C5 H5A 109.8
C4 C5 H5B 109.5
H5A C5 H5B 109.5
C4 C5 H5C 109.1
H5A C5 H5C 109.5
H5B C5 H5C 109.6
C4 C6 H6A 109.4
C4 C6 H6B 108.2
H6A C6 H6B 109.5
C4 C6 H6C 110.7
H6A C6 H6C 109.6
H6B C6 H6C 109.4
C8 C7 C12 119.7(2)
C8 C7 P1 124.40(19)
C12 C7 P1 115.94(17)
C9 C8 C7 121.1(2)
C9 C8 H8 118.7
C7 C8 H8 120.2
C8 C9 C10 119.2(2)
C8 C9 H9 121.2
C10 C9 H9 119.6
C11 C10 C9 120.7(2)
C11 C10 H10 120.2
C9 C10 H10 119.1
C10 C11 C12 121.5(2)
C10 C11 H11 118.9
C12 C11 H11 119.5
C11 C12 N1 122.4(2)
C11 C12 C7 117.8(2)
N1 C12 C7 119.8(2)
C14 C13 C18 117.6(2)
C14 C13 N1 122.1(2)
C18 C13 N1 120.3(2)
C15 C14 C13 121.2(2)
C15 C14 H14 119.1
C13 C14 H14 119.7
C16 C15 C14 121.2(2)
C16 C15 H15 118.7
C14 C15 H15 120.1
C15 C16 C17 118.7(2)
C15 C16 H16 121.0
C17 C16 H16 120.3
C16 C17 C18 121.3(2)
C16 C17 H17 119.0
C18 C17 H17 119.6
C17 C18 C13 119.9(2)
C17 C18 P2 124.32(18)
C13 C18 P2 115.80(17)
C20 C19 C21 110.8(2)
C20 C19 P2 109.65(17)
C21 C19 P2 114.98(19)
C20 C19 H19 109.6
C21 C19 H19 105.4
P2 C19 H19 106.1
C19 C20 H20A 109.2
C19 C20 H20B 109.6
H20A C20 H20B 109.5
C19 C20 H20C 109.7
H20A C20 H20C 109.4
H20B C20 H20C 109.4
C19 C21 H21A 109.8
C19 C21 H21B 109.6
H21A C21 H21B 109.5
C19 C21 H21C 109.1
H21A C21 H21C 109.5
H21B C21 H21C 109.4
C23 C22 C24 110.8(2)
C23 C22 P2 110.86(19)
C24 C22 P2 112.27(18)
C23 C22 H22 109.7
C24 C22 H22 106.1
P2 C22 H22 106.8
C22 C23 H23A 110.0
C22 C23 H23B 108.8
H23A C23 H23B 109.4
C22 C23 H23C 109.7
H23A C23 H23C 109.4
H23B C23 H23C 109.5
C22 C24 H24A 109.6
C22 C24 H24B 109.2
H24A C24 H24B 109.5
C22 C24 H24C 109.7
H24A C24 H24C 109.5
H24B C24 H24C 109.4
C26 C25 Al1 116.63(19)
C26 C25 H25A 106.7
Al1 C25 H25A 109.5
C26 C25 H25B 105.3
Al1 C25 H25B 109.1
H25A C25 H25B 109.4
C25 C26 H26A 109.5
C25 C26 H26B 108.8
H26A C26 H26B 109.5
C25 C26 H26C 110.1
H26A C26 H26C 109.5
H26B C26 H26C 109.4
C28 C27 Al1 117.22(19)
C28 C27 H27A 106.0
Al1 C27 H27A 109.1
C28 C27 H27B 105.2
Al1 C27 H27B 109.4
H27A C27 H27B 109.6
C27 C28 H28A 110.6
C27 C28 H28B 108.4
H28A C28 H28B 109.5
C27 C28 H28C 109.3
H28A C28 H28C 109.4
H28B C28 H28C 109.5
C30 C29 C31 110.5(2)
C30 C29 P3 113.03(18)
C31 C29 P3 108.53(17)
C30 C29 H29 109.2
C31 C29 H29 108.3
P3 C29 H29 107.1
C29 C30 H30A 109.6
C29 C30 H30B 109.2
H30A C30 H30B 109.5
C29 C30 H30C 109.4
H30A C30 H30C 109.6
H30B C30 H30C 109.5
C29 C31 H31A 110.0
C29 C31 H31B 109.1
H31A C31 H31B 109.5
C29 C31 H31C 109.3
H31A C31 H31C 109.4
H31B C31 H31C 109.5
C33 C32 C34 110.6(2)
C33 C32 P3 109.65(17)
C34 C32 P3 115.29(19)
C33 C32 H32 108.3
C34 C32 H32 106.0
P3 C32 H32 106.6
C32 C33 H33A 109.6
C32 C33 H33B 108.3
H33A C33 H33B 109.4
C32 C33 H33C 110.6
H33A C33 H33C 109.5
H33B C33 H33C 109.4
C32 C34 H34A 110.5
C32 C34 H34B 109.6
H34A C34 H34B 109.5
C32 C34 H34C 108.2
H34A C34 H34C 109.4
H34B C34 H34C 109.6
C36 C35 C40 120.3(2)
C36 C35 P3 124.1(2)
C40 C35 P3 115.66(17)
C37 C36 C35 121.4(3)
C37 C36 H36 119.4
C35 C36 H36 119.2
C36 C37 C38 118.8(2)
C36 C37 H37 120.3
C38 C37 H37 120.8
C39 C38 C37 121.1(2)
C39 C38 H38 119.8
C37 C38 H38 119.2
C38 C39 C40 121.0(2)
C38 C39 H39 118.8
C40 C39 H39 120.2
C35 C40 N2 120.5(2)
C35 C40 C39 117.5(2)
N2 C40 C39 122.0(2)
C42 C41 C46 117.6(2)
C42 C41 N2 122.6(2)
C46 C41 N2 119.7(2)
C43 C42 C41 121.2(2)
C43 C42 H42 120.2
C41 C42 H42 118.7
C44 C43 C42 121.2(2)
C44 C43 H43 119.1
C42 C43 H43 119.8
C45 C44 C43 119.1(3)
C45 C44 H44 121.0
C43 C44 H44 120.0
C44 C45 C46 121.1(3)
C44 C45 H45 119.4
C46 C45 H45 119.5
C45 C46 C41 119.8(2)
C45 C46 P4 124.4(2)
C41 C46 P4 115.75(17)
C48 C47 C49 110.6(2)
C48 C47 P4 110.01(17)
C49 C47 P4 115.56(19)
C48 C47 H47 109.2
C49 C47 H47 104.8
P4 C47 H47 106.2
C47 C48 H48A 110.1
C47 C48 H48B 109.1
H48A C48 H48B 109.5
C47 C48 H48C 109.1
H48A C48 H48C 109.5
H48B C48 H48C 109.6
C47 C49 H49A 110.6
C47 C49 H49B 109.0
H49A C49 H49B 109.4
C47 C49 H49C 108.7
H49A C49 H49C 109.5
H49B C49 H49C 109.5
C52 C50 C51 110.2(3)
C52 C50 P4 113.04(18)
C51 C50 P4 109.01(18)
C52 C50 H50 108.7
C51 C50 H50 108.7
P4 C50 H50 107.1
C50 C51 H51A 109.5
C50 C51 H51B 109.2
H51A C51 H51B 109.5
C50 C51 H51C 109.7
H51A C51 H51C 109.4
H51B C51 H51C 109.5
C50 C52 H52A 109.8
C50 C52 H52B 108.7
H52A C52 H52B 109.5
C50 C52 H52C 109.8
H52A C52 H52C 109.6
H52B C52 H52C 109.5
C54 C53 Al2 117.67(18)
C54 C53 H53A 105.5
Al2 C53 H53A 109.3
C54 C53 H53B 105.5
Al2 C53 H53B 109.2
H53A C53 H53B 109.4
C53 C54 H54A 109.7
C53 C54 H54B 109.3
H54A C54 H54B 109.5
C53 C54 H54C 109.3
H54A C54 H54C 109.4
H54B C54 H54C 109.5
C56 C55 Al2 117.45(18)
C56 C55 H55A 105.6
Al2 C55 H55A 109.4
C56 C55 H55B 105.2
Al2 C55 H55B 109.4
H55A C55 H55B 109.5
C55 C56 H56A 109.8
C55 C56 H56B 109.0
H56A C56 H56B 109.5
C55 C56 H56C 109.4
H56A C56 H56C 109.5
H56B C56 H56C 109.5

loop_
_geom_bond_atom_site_label_1
_geom_bond_atom_site_label_2
_geom_bond_distance
P1 C7 1.812(2)
P1 C4 1.854(2)
P1 C1 1.863(2)
P1 Al1 2.6514(9)
P2 C18 1.814(2)
P2 C22 1.854(2)
P2 C19 1.862(3)
P2 Al1 2.6579(9)
P3 C35 1.814(2)
P3 C29 1.854(3)
P3 C32 1.859(2)
P3 Al2 2.6298(9)
P4 C46 1.806(2)
P4 C50 1.853(3)
P4 C47 1.853(2)
P4 Al2 2.6237(9)
Al1 N1 1.9283(19)
Al1 C27 1.977(3)
Al1 C25 1.987(3)
Al2 N2 1.9396(19)
Al2 C55 1.984(2)
Al2 C53 1.985(2)
N1 C13 1.409(3)
N1 C12 1.410(3)
N2 C41 1.409(3)
N2 C40 1.413(3)
C1 C3 1.522(4)
C1 C2 1.525(4)
C1 H1 0.9604
C2 H2A 0.9613
C2 H2B 0.9593
C2 H2C 0.9606
C3 H3A 0.9601
C3 H3B 0.9610
C3 H3C 0.9599
C4 C5 1.531(4)
C4 C6 1.529(4)
C4 H4 0.9596
C5 H5A 0.9601
C5 H5B 0.9600
C5 H5C 0.9602
C6 H6A 0.9600
C6 H6B 0.9599
C6 H6C 0.9591
C7 C8 1.399(3)
C7 C12 1.411(3)
C8 C9 1.376(4)
C8 H8 0.9602
C9 C10 1.386(4)
C9 H9 0.9611
C10 C11 1.371(3)
C10 H10 0.9607
C11 C12 1.402(3)
C11 H11 0.9599
C13 C14 1.404(3)
C13 C18 1.405(3)
C14 C15 1.379(3)
C14 H14 0.9615
C15 C16 1.375(4)
C15 H15 0.9601
C16 C17 1.379(4)
C16 H16 0.9585
C17 C18 1.401(3)
C17 H17 0.9602
C19 C20 1.524(4)
C19 C21 1.526(4)
C19 H19 0.9599
C20 H20A 0.9603
C20 H20B 0.9603
C20 H20C 0.9600
C21 H21A 0.9599
C21 H21B 0.9604
C21 H21C 0.9603
C22 C23 1.516(4)
C22 C24 1.522(4)
C22 H22 0.9606
C23 H23A 0.9583
C23 H23B 0.9607
C23 H23C 0.9598
C24 H24A 0.9596
C24 H24B 0.9602
C24 H24C 0.9610
C25 C26 1.529(4)
C25 H25A 0.9600
C25 H25B 0.9617
C26 H26A 0.9610
C26 H26B 0.9609
C26 H26C 0.9606
C27 C28 1.533(4)
C27 H27A 0.9600
C27 H27B 0.9595
C28 H28A 0.9605
C28 H28B 0.9596
C28 H28C 0.9604
C29 C30 1.526(4)
C29 C31 1.531(4)
C29 H29 0.9611
C30 H30A 0.9606
C30 H30B 0.9594
C30 H30C 0.9594
C31 H31A 0.9606
C31 H31B 0.9607
C31 H31C 0.9596
C32 C33 1.522(4)
C32 C34 1.525(4)
C32 H32 0.9598
C33 H33A 0.9591
C33 H33B 0.9605
C33 H33C 0.9599
C34 H34A 0.9597
C34 H34B 0.9587
C34 H34C 0.9602
C35 C36 1.401(3)
C35 C40 1.402(3)
C36 C37 1.372(4)
C36 H36 0.9603
C37 C38 1.386(4)
C37 H37 0.9582
C38 C39 1.379(4)
C38 H38 0.9600
C39 C40 1.411(3)
C39 H39 0.9600
C41 C42 1.403(3)
C41 C46 1.408(3)
C42 C43 1.377(4)
C42 H42 0.9601
C43 C44 1.377(4)
C43 H43 0.9598
C44 C45 1.374(4)
C44 H44 0.9603
C45 C46 1.406(3)
C45 H45 0.9607
C47 C48 1.520(4)
C47 C49 1.525(4)
C47 H47 0.9601
C48 H48A 0.9604
C48 H48B 0.9605
C48 H48C 0.9594
C49 H49A 0.9601
C49 H49B 0.9582
C49 H49C 0.9598
C50 C52 1.522(4)
C50 C51 1.524(4)
C50 H50 0.9603
C51 H51A 0.9609
C51 H51B 0.9597
C51 H51C 0.9593
C52 H52A 0.9599
C52 H52B 0.9599
C52 H52C 0.9595
C53 C54 1.528(3)
C53 H53A 0.9608
C53 H53B 0.9601
C54 H54A 0.9607
C54 H54B 0.9599
C54 H54C 0.9601
C55 C56 1.532(4)
C55 H55A 0.9594
C55 H55B 0.9600
C56 H56A 0.9589
C56 H56B 0.9601
C56 H56C 0.9594
